data_4306976
loop_
_publ_author_name
'Rut Benavente'
'Pablo Espinet'
'Jos\'e M. Mart\'in-\'Alvarez'
'Jes\'us A. Miguel'
'Gabriel Aull\'on'

_publ_contact_author
;
 Jose M. Martin-Alvarez
 Departamento de Quimica Inorganica
 Facultad de Ciencias
 Universidad de Valladolid
 E47005
 Valladolid
 Spain
;
_publ_contact_author_email jmmartin@qi.uva.es
_publ_contact_author_fax '+34 983 423013'
_publ_contact_author_phone '+34 983 423232'
_publ_section_title
;
Genuine Examples of Tetrahedral Tetradentate Sulfide Ligand Bridging Four
Pd Atoms: Controlled Formation of [(\m4-S){(\m2-X)Pd2(C^N)2}2] (X = OH
or Cl; HC^N =p-C2H5OC6H4CHNC6H4-p-C2H5) Complexes
;
_journal_name_full 'Inorganic Chemistry'
_journal_page_first 2035
_journal_page_last 2040
_journal_paper_doi 10.1021/ic061367t
_journal_volume 46
_journal_year 2007
_chemical_formula_sum 'C68 H64 N4 O6 Pd4 S'
_chemical_formula_weight 1490.89
_chemical_name_systematic
; 
 ? 
;
_space_group_IT_number 2
_symmetry_cell_setting triclinic
_symmetry_space_group_name_Hall '-P 1'
_symmetry_space_group_name_H-M 'P -1'
_atom_sites_solution_hydrogens geom
_atom_sites_solution_primary direct
_atom_sites_solution_secondary difmap
_audit_creation_method SHELXL-97
_cell_angle_alpha 85.723(3)
_cell_angle_beta 81.829(4)
_cell_angle_gamma 72.474(4)
_cell_formula_units_Z 2
_cell_length_a 10.4576(17)
_cell_length_b 13.229(2)
_cell_length_c 23.965(4)
_cell_measurement_temperature 298(2)
_cell_volume 3127.6(9)
_computing_cell_refinement 'Bruker XSCANS'
_computing_data_collection 'Bruker XSCANS'
_computing_data_reduction 'Bruker SHELXTL'
_computing_molecular_graphics 'Bruker SHELXTL'
_computing_publication_material 'Bruker SHELXTL'
_computing_structure_refinement 'SHELXL-97 (Sheldrick, 1997)'
_computing_structure_solution 'SHELXS-97 (Sheldrick, 1990)'
_diffrn_ambient_temperature 298(2)
_diffrn_measured_fraction_theta_full 0.994
_diffrn_measured_fraction_theta_max 0.994
_diffrn_measurement_device_type 'CCD area detector'
_diffrn_measurement_method 'phi and omega scans'
_diffrn_radiation_monochromator graphite
_diffrn_radiation_source 'fine-focus sealed tube'
_diffrn_radiation_type MoK\a
_diffrn_radiation_wavelength 0.71073
_diffrn_reflns_av_R_equivalents 0.0319
_diffrn_reflns_av_sigmaI/netI 0.0546
_diffrn_reflns_limit_h_max 11
_diffrn_reflns_limit_h_min -11
_diffrn_reflns_limit_k_max 14
_diffrn_reflns_limit_k_min -14
_diffrn_reflns_limit_l_max 26
_diffrn_reflns_limit_l_min 0
_diffrn_reflns_number 14871
_diffrn_reflns_theta_full 23.26
_diffrn_reflns_theta_max 23.26
_diffrn_reflns_theta_min 0.86
_exptl_absorpt_coefficient_mu 1.219
_exptl_absorpt_correction_T_max 1.000000
_exptl_absorpt_correction_T_min 0.851928
_exptl_absorpt_correction_type SADABS
_exptl_crystal_colour ORANGE
_exptl_crystal_density_diffrn 1.583
_exptl_crystal_density_method 'not measured'
_exptl_crystal_description PRISM
_exptl_crystal_F_000 1496
_exptl_crystal_size_max 0.14
_exptl_crystal_size_mid 0.14
_exptl_crystal_size_min 0.05
_refine_diff_density_max 0.641
_refine_diff_density_min -0.365
_refine_diff_density_rms 0.085
_refine_ls_extinction_method none
_refine_ls_goodness_of_fit_ref 1.025
_refine_ls_hydrogen_treatment mixed
_refine_ls_matrix_type full
_refine_ls_number_parameters 774
_refine_ls_number_reflns 8952
_refine_ls_number_restraints 1
_refine_ls_restrained_S_all 1.026
_refine_ls_R_factor_all 0.0591
_refine_ls_R_factor_gt 0.0368
_refine_ls_shift/su_max 0.026
_refine_ls_shift/su_mean 0.002
_refine_ls_structure_factor_coef Fsqd
_refine_ls_weighting_details 'calc w=1/[\s^2^(Fo^2^)+(0.0429P)^2^+2.4926P] where P=(Fo^2^+2Fc^2^)/3'
_refine_ls_weighting_scheme calc
_refine_ls_wR_factor_gt 0.0843
_refine_ls_wR_factor_ref 0.0982
_reflns_number_gt 6716
_reflns_number_total 8952
_reflns_threshold_expression >2sigma(I)
_cod_data_source_file ic061367tsi20061027_021425_2.cif
_cod_data_source_block 3
_cod_depositor_comments
;
The following automatic conversions were performed:
'_symmetry_cell_setting' value 'Triclinic' changed to 'triclinic'
according to '/home/saulius/struct/CIF-dictionaries/cif_core.dic'
dictionary named 'cif_core.dic' version 2.4.1 from 2010-06-29.

Automatic conversion script
Id: cif_fix_enum 1527 2010-12-29 10:47:43Z saulius 
;
_cod_original_cell_volume 3127.7(9)
_cod_database_code 4306976

loop_
_symmetry_equiv_pos_as_xyz
'x, y, z'
'-x, -y, -z'

loop_
_atom_site_label
_atom_site_type_symbol
_atom_site_fract_x
_atom_site_fract_y
_atom_site_fract_z
_atom_site_U_iso_or_equiv
_atom_site_adp_type
_atom_site_occupancy
_atom_site_symmetry_multiplicity
_atom_site_calc_flag
_atom_site_refinement_flags
_atom_site_disorder_assembly
_atom_site_disorder_group
S1 S 0.00864(13) 0.48061(12) 0.75341(5) 0.0370(3) Uani 1 1 d . . .
Pd1 Pd 0.15115(4) 0.58433(4) 0.742221(18) 0.03951(13) Uani 1 1 d . . .
Pd2 Pd -0.09479(4) 0.55381(4) 0.675840(17) 0.03911(13) Uani 1 1 d . . .
Pd3 Pd -0.12064(4) 0.46139(4) 0.836977(18) 0.04170(14) Uani 1 1 d . . .
Pd4 Pd 0.11143(4) 0.30183(4) 0.746712(17) 0.03970(13) Uani 1 1 d . . .
O1 O 0.0294(4) 0.6534(3) 0.67775(15) 0.0476(10) Uani 1 1 d . . .
H1A H 0.0303 0.7138 0.6554 0.057 Uiso 1 1 calc R . .
O2 O -0.0016(5) 0.3030(4) 0.82647(17) 0.0680(13) Uani 1 1 d . . .
H2A H 0.0006 0.2458 0.8517 0.082 Uiso 1 1 calc R . .
N1 N 0.3009(5) 0.6618(4) 0.7268(2) 0.0464(12) Uani 1 1 d . . .
N2 N -0.1736(5) 0.6034(4) 0.60012(19) 0.0468(12) Uani 1 1 d . . .
N3 N -0.2379(5) 0.4485(5) 0.9129(2) 0.0482(13) Uani 1 1 d . . .
N4 N 0.1983(5) 0.1395(4) 0.7388(2) 0.0460(12) Uani 1 1 d . . .
C1 C 0.2567(5) 0.5194(5) 0.8049(2) 0.0452(15) Uani 1 1 d . . .
C2 C 0.2272(6) 0.4543(5) 0.8496(2) 0.0532(17) Uani 1 1 d . . .
H2 H 0.1500 0.4323 0.8519 0.064 Uiso 1 1 calc R . .
C3 C 0.3127(7) 0.4217(6) 0.8908(3) 0.0588(18) Uani 1 1 d . . .
C4 C 0.4303(7) 0.4494(6) 0.8876(3) 0.065(2) Uani 1 1 d . . .
H4 H 0.4879 0.4251 0.9151 0.078 Uiso 1 1 calc R . .
C5 C 0.4614(6) 0.5131(6) 0.8436(3) 0.066(2) Uani 1 1 d . . .
H5 H 0.5416 0.5309 0.8406 0.079 Uiso 1 1 calc R . .
C6 C 0.3741(6) 0.5515(5) 0.8032(3) 0.0500(16) Uani 1 1 d . . .
C7 C 0.3924(6) 0.6260(5) 0.7593(3) 0.0559(17) Uani 1 1 d . . .
H7 H 0.4697 0.6483 0.7543 0.067 Uiso 1 1 calc R . .
C8 C 0.3127(7) 0.7391(5) 0.6831(3) 0.0515(16) Uani 1 1 d . . .
C9 C 0.4361(7) 0.7395(6) 0.6541(3) 0.068(2) Uani 1 1 d . . .
H9 H 0.5148 0.6893 0.6631 0.081 Uiso 1 1 calc R . .
C10 C 0.4418(9) 0.8157(7) 0.6112(3) 0.078(2) Uani 1 1 d . . .
H10 H 0.5252 0.8145 0.5912 0.093 Uiso 1 1 calc R . .
C11 C 0.3294(10) 0.8916(7) 0.5977(3) 0.078(2) Uani 1 1 d . . .
C12 C 0.2079(8) 0.8910(6) 0.6283(3) 0.074(2) Uani 1 1 d . . .
H12 H 0.1297 0.9432 0.6205 0.089 Uiso 1 1 calc R . .
C13 C 0.1984(7) 0.8154(6) 0.6703(3) 0.0614(18) Uani 1 1 d . . .
H13 H 0.1146 0.8162 0.6899 0.074 Uiso 1 1 calc R . .
O3 O 0.2918(6) 0.3583(5) 0.9365(2) 0.0938(19) Uani 1 1 d . A .
C14 C 0.1705(15) 0.3251(15) 0.9447(5) 0.119(5) Uani 1 1 d D . .
C15A C 0.076(2) 0.396(3) 0.9725(9) 0.189(13) Uani 0.74(3) 1 d P A 1
C15B C 0.185(4) 0.220(2) 0.927(2) 0.20(4) Uani 0.26(3) 1 d PD A 2
C16 C 0.3377(10) 0.9722(8) 0.5497(4) 0.101(3) Uani 1 1 d . . .
H16A H 0.2827 1.0420 0.5620 0.121 Uiso 1 1 calc R . .
H16B H 0.4305 0.9741 0.5413 0.121 Uiso 1 1 calc R . .
C17 C 0.2922(9) 0.9491(7) 0.4974(4) 0.102(3) Uani 1 1 d . . .
H17A H 0.3440 0.8792 0.4857 0.154 Uiso 1 1 calc R . .
H17B H 0.3049 1.0002 0.4682 0.154 Uiso 1 1 calc R . .
H17C H 0.1981 0.9530 0.5046 0.154 Uiso 1 1 calc R . .
C21 C -0.2235(5) 0.4690(5) 0.6819(2) 0.0412(14) Uani 1 1 d . . .
C22 C -0.2531(6) 0.4001(5) 0.7239(2) 0.0452(15) Uani 1 1 d . . .
H22 H -0.2042 0.3846 0.7545 0.054 Uiso 1 1 calc R . .
C23 C -0.3542(6) 0.3530(5) 0.7217(2) 0.0480(16) Uani 1 1 d . . .
C24 C -0.4293(6) 0.3746(6) 0.6773(3) 0.0568(18) Uani 1 1 d . . .
H24 H -0.4984 0.3442 0.6764 0.068 Uiso 1 1 calc R . .
C25 C -0.4002(6) 0.4415(6) 0.6343(3) 0.0618(19) Uani 1 1 d . . .
H25 H -0.4490 0.4553 0.6036 0.074 Uiso 1 1 calc R . .
C26 C -0.2993(6) 0.4894(5) 0.6355(2) 0.0485(16) Uani 1 1 d . . .
C27 C -0.2637(6) 0.5591(5) 0.5923(3) 0.0533(16) Uani 1 1 d . . .
H27 H -0.3042 0.5724 0.5593 0.064 Uiso 1 1 calc R . .
C28 C -0.1235(6) 0.6638(5) 0.5553(2) 0.0476(15) Uani 1 1 d . . .
C29 C -0.0910(6) 0.7532(5) 0.5670(3) 0.0556(17) Uani 1 1 d . . .
H29 H -0.1085 0.7769 0.6037 0.067 Uiso 1 1 calc R . .
C30 C -0.0328(7) 0.8074(5) 0.5245(3) 0.0639(19) Uani 1 1 d . . .
H30 H -0.0117 0.8675 0.5330 0.077 Uiso 1 1 calc R . .
C31 C -0.0049(7) 0.7743(6) 0.4694(3) 0.0646(19) Uani 1 1 d . . .
C32 C -0.0395(7) 0.6862(6) 0.4581(3) 0.0641(19) Uani 1 1 d . . .
H32 H -0.0238 0.6629 0.4214 0.077 Uiso 1 1 calc R . .
C33 C -0.0973(6) 0.6322(6) 0.5008(3) 0.0555(17) Uani 1 1 d . . .
H33 H -0.1192 0.5724 0.4922 0.067 Uiso 1 1 calc R . .
O4 O -0.3712(4) 0.2846(4) 0.76554(18) 0.0603(12) Uani 1 1 d . . .
C34 C -0.4831(7) 0.2423(6) 0.7689(3) 0.0615(18) Uani 1 1 d . . .
H34A H -0.4761 0.2026 0.7357 0.074 Uiso 1 1 calc R . .
H34B H -0.5674 0.2993 0.7714 0.074 Uiso 1 1 calc R . .
C35 C -0.4792(8) 0.1712(7) 0.8206(3) 0.087(3) Uani 1 1 d . . .
H35A H -0.3984 0.1124 0.8165 0.130 Uiso 1 1 calc R . .
H35B H -0.5568 0.1454 0.8255 0.130 Uiso 1 1 calc R . .
H35C H -0.4800 0.2102 0.8529 0.130 Uiso 1 1 calc R . .
C36 C 0.0715(10) 0.8305(8) 0.4228(3) 0.106(3) Uani 1 1 d . . .
H36A H 0.0462 0.9050 0.4314 0.127 Uiso 1 1 calc R . .
H36B H 0.1675 0.8014 0.4253 0.127 Uiso 1 1 calc R . .
C37 C 0.0507(11) 0.8237(8) 0.3665(3) 0.118(3) Uani 1 1 d . . .
H37A H 0.0782 0.7506 0.3566 0.177 Uiso 1 1 calc R . .
H37B H 0.1030 0.8612 0.3419 0.177 Uiso 1 1 calc R . .
H37C H -0.0434 0.8547 0.3627 0.177 Uiso 1 1 calc R . .
C41 C -0.2259(5) 0.6108(5) 0.8448(2) 0.0470(15) Uani 1 1 d . . .
C42 C -0.2323(7) 0.6950(6) 0.8058(3) 0.0598(18) Uani 1 1 d . . .
H42 H -0.1799 0.6832 0.7709 0.072 Uiso 1 1 calc R . .
C43 C -0.3163(7) 0.7971(6) 0.8183(3) 0.069(2) Uani 1 1 d . . .
C44 C -0.3939(7) 0.8159(6) 0.8711(3) 0.079(2) Uani 1 1 d . . .
H44 H -0.4488 0.8840 0.8797 0.095 Uiso 1 1 calc R . .
C45 C -0.3896(7) 0.7354(7) 0.9097(3) 0.073(2) Uani 1 1 d . . .
H45 H -0.4414 0.7483 0.9447 0.087 Uiso 1 1 calc R . .
C46 C -0.3071(6) 0.6325(6) 0.8971(3) 0.0512(16) Uani 1 1 d . . .
C47 C -0.3080(6) 0.5390(6) 0.9316(3) 0.0580(18) Uani 1 1 d . . .
H47 H -0.3588 0.5444 0.9670 0.070 Uiso 1 1 calc R . .
C48 C -0.2446(6) 0.3523(6) 0.9422(3) 0.0528(17) Uani 1 1 d . . .
C49 C -0.2411(6) 0.2681(6) 0.9116(3) 0.0621(19) Uani 1 1 d . . .
H49 H -0.2325 0.2746 0.8725 0.075 Uiso 1 1 calc R . .
C50 C -0.2503(7) 0.1734(6) 0.9381(3) 0.075(2) Uani 1 1 d . . .
H50 H -0.2473 0.1173 0.9163 0.090 Uiso 1 1 calc R . .
C51 C -0.2636(7) 0.1607(8) 0.9956(4) 0.080(2) Uani 1 1 d . B .
C52 C -0.2666(7) 0.2445(8) 1.0252(3) 0.083(3) Uani 1 1 d . . .
H52 H -0.2760 0.2377 1.0644 0.100 Uiso 1 1 calc R . .
C53 C -0.2564(7) 0.3402(7) 1.0002(3) 0.069(2) Uani 1 1 d . . .
H53 H -0.2576 0.3955 1.0222 0.083 Uiso 1 1 calc R . .
O5 O -0.3282(6) 0.8825(4) 0.7816(2) 0.0948(18) Uani 1 1 d . . .
C54 C -0.2570(9) 0.8649(7) 0.7266(3) 0.100(3) Uani 1 1 d . . .
H54A H -0.2852 0.8140 0.7079 0.120 Uiso 1 1 calc R . .
H54B H -0.1605 0.8376 0.7283 0.120 Uiso 1 1 calc R . .
C55 C -0.2902(12) 0.9699(8) 0.6955(4) 0.147(5) Uani 1 1 d . . .
H55A H -0.2790 1.0227 0.7181 0.220 Uiso 1 1 calc R . .
H55B H -0.3822 0.9892 0.6876 0.220 Uiso 1 1 calc R . .
H55C H -0.2309 0.9652 0.6607 0.220 Uiso 1 1 calc R . .
C56 C -0.2737(11) 0.0548(8) 1.0249(4) 0.113(3) Uani 1 1 d . . .
C57A C -0.387(3) 0.0236(16) 1.0023(9) 0.112(10) Uani 0.462(18) 1 d P B 1
C57B C -0.130(3) -0.0115(18) 1.0389(9) 0.140(10) Uani 0.538(18) 1 d P B 2
C61 C 0.2263(5) 0.3041(5) 0.6747(2) 0.0378(13) Uani 1 1 d . . .
C62 C 0.2366(5) 0.3891(5) 0.6386(2) 0.0403(14) Uani 1 1 d . . .
H62 H 0.1825 0.4573 0.6474 0.048 Uiso 1 1 calc R . .
C63 C 0.3280(6) 0.3727(5) 0.5890(2) 0.0418(14) Uani 1 1 d . . .
C64 C 0.4106(6) 0.2731(5) 0.5751(3) 0.0524(16) Uani 1 1 d . . .
H64 H 0.4703 0.2633 0.5419 0.063 Uiso 1 1 calc R . .
C65 C 0.4039(6) 0.1879(5) 0.6110(3) 0.0560(17) Uani 1 1 d . . .
H65 H 0.4608 0.1205 0.6024 0.067 Uiso 1 1 calc R . .
C66 C 0.3128(6) 0.2024(5) 0.6596(2) 0.0448(15) Uani 1 1 d . . .
C67 C 0.2885(6) 0.1162(5) 0.6957(3) 0.0533(16) Uani 1 1 d . . .
H67 H 0.3365 0.0461 0.6880 0.064 Uiso 1 1 calc R . .
C68 C 0.1628(7) 0.0563(5) 0.7715(2) 0.0494(16) Uani 1 1 d . . .
C69 C 0.0280(7) 0.0632(6) 0.7841(3) 0.066(2) Uani 1 1 d . . .
H69 H -0.0382 0.1240 0.7743 0.079 Uiso 1 1 calc R . .
C70 C -0.0074(8) -0.0222(7) 0.8116(3) 0.080(2) Uani 1 1 d . . .
H70 H -0.0986 -0.0176 0.8195 0.096 Uiso 1 1 calc R . .
C71 C 0.0860(9) -0.1131(7) 0.8279(3) 0.074(2) Uani 1 1 d . . .
C72 C 0.2178(9) -0.1156(6) 0.8175(3) 0.072(2) Uani 1 1 d . . .
H72 H 0.2832 -0.1749 0.8295 0.086 Uiso 1 1 calc R . .
C73 C 0.2584(7) -0.0326(5) 0.7895(3) 0.0605(18) Uani 1 1 d . . .
H73 H 0.3496 -0.0367 0.7830 0.073 Uiso 1 1 calc R . .
O6 O 0.3431(4) 0.4530(3) 0.55152(15) 0.0457(10) Uani 1 1 d . . .
C74 C 0.2731(6) 0.5594(5) 0.5673(3) 0.0493(15) Uani 1 1 d . . .
H74A H 0.2907 0.5709 0.6046 0.059 Uiso 1 1 calc R . .
H74B H 0.1765 0.5727 0.5680 0.059 Uiso 1 1 calc R . .
C75 C 0.3225(7) 0.6322(6) 0.5248(3) 0.071(2) Uani 1 1 d . . .
H75A H 0.4189 0.6157 0.5230 0.107 Uiso 1 1 calc R . .
H75B H 0.2810 0.7043 0.5358 0.107 Uiso 1 1 calc R . .
H75C H 0.2993 0.6235 0.4885 0.107 Uiso 1 1 calc R . .
C76 C 0.0483(10) -0.2123(7) 0.8535(4) 0.100(3) Uani 1 1 d . . .
H76A H 0.0126 -0.2416 0.8254 0.120 Uiso 1 1 calc R . .
H76B H 0.1292 -0.2655 0.8635 0.120 Uiso 1 1 calc R . .
C77 C -0.0506(11) -0.1888(9) 0.9030(4) 0.127(4) Uani 1 1 d . . .
H77A H -0.0132 -0.1645 0.9319 0.190 Uiso 1 1 calc R . .
H77B H -0.0746 -0.2517 0.9164 0.190 Uiso 1 1 calc R . .
H77C H -0.1297 -0.1345 0.8936 0.190 Uiso 1 1 calc R . .

loop_
_atom_site_aniso_label
_atom_site_aniso_U_11
_atom_site_aniso_U_22
_atom_site_aniso_U_33
_atom_site_aniso_U_23
_atom_site_aniso_U_13
_atom_site_aniso_U_12
S1 0.0342(8) 0.0448(9) 0.0350(7) -0.0041(6) -0.0040(6) -0.0155(7)
Pd1 0.0365(3) 0.0445(3) 0.0414(3) -0.0056(2) -0.00482(19) -0.0169(2)
Pd2 0.0359(3) 0.0454(3) 0.0386(2) -0.0023(2) -0.00725(19) -0.0144(2)
Pd3 0.0368(3) 0.0553(3) 0.0357(2) -0.0050(2) -0.00150(19) -0.0183(2)
Pd4 0.0395(3) 0.0433(3) 0.0380(2) -0.0020(2) -0.00133(19) -0.0161(2)
O1 0.048(2) 0.055(3) 0.049(2) 0.009(2) -0.0174(19) -0.027(2)
O2 0.083(3) 0.055(3) 0.051(3) 0.005(2) 0.020(2) -0.013(2)
N1 0.040(3) 0.048(3) 0.056(3) -0.009(3) -0.004(2) -0.020(2)
N2 0.042(3) 0.055(3) 0.045(3) 0.001(2) -0.013(2) -0.013(3)
N3 0.040(3) 0.070(4) 0.039(3) -0.010(3) -0.002(2) -0.022(3)
N4 0.052(3) 0.046(3) 0.043(3) 0.000(2) -0.003(2) -0.022(3)
C1 0.036(3) 0.049(4) 0.051(4) -0.019(3) -0.005(3) -0.011(3)
C2 0.053(4) 0.067(5) 0.049(4) -0.001(3) -0.012(3) -0.030(3)
C3 0.058(4) 0.069(5) 0.051(4) 0.002(4) -0.016(3) -0.017(4)
C4 0.052(4) 0.094(6) 0.051(4) -0.009(4) -0.015(3) -0.018(4)
C5 0.039(4) 0.097(6) 0.068(5) -0.014(4) -0.015(3) -0.024(4)
C6 0.034(4) 0.065(5) 0.055(4) -0.016(3) 0.000(3) -0.020(3)
C7 0.039(4) 0.071(5) 0.068(4) -0.022(4) 0.000(3) -0.030(3)
C8 0.063(5) 0.044(4) 0.057(4) -0.011(3) -0.006(3) -0.028(4)
C9 0.058(5) 0.073(5) 0.075(5) -0.003(4) 0.008(4) -0.033(4)
C10 0.078(6) 0.088(6) 0.077(5) -0.016(5) 0.019(4) -0.049(5)
C11 0.102(7) 0.076(6) 0.073(5) 0.005(4) -0.007(5) -0.057(5)
C12 0.082(6) 0.053(5) 0.092(6) 0.005(4) -0.014(5) -0.029(4)
C13 0.071(5) 0.060(5) 0.061(4) -0.003(4) -0.002(4) -0.034(4)
O3 0.094(4) 0.133(5) 0.070(3) 0.035(3) -0.035(3) -0.056(4)
C14 0.103(10) 0.177(14) 0.097(8) 0.053(8) -0.032(7) -0.078(9)
C15A 0.114(17) 0.36(4) 0.138(17) 0.050(19) -0.026(12) -0.15(2)
C15B 0.06(3) 0.09(4) 0.44(10) 0.10(5) -0.05(4) -0.03(2)
C16 0.132(8) 0.106(8) 0.088(6) 0.014(6) -0.011(6) -0.076(6)
C17 0.111(7) 0.090(7) 0.087(6) 0.007(5) 0.010(5) -0.014(6)
C21 0.031(3) 0.050(4) 0.042(3) -0.007(3) -0.007(3) -0.009(3)
C22 0.041(4) 0.064(4) 0.036(3) -0.009(3) -0.007(3) -0.021(3)
C23 0.041(4) 0.064(5) 0.043(3) -0.007(3) -0.005(3) -0.022(3)
C24 0.048(4) 0.082(5) 0.053(4) -0.002(4) -0.009(3) -0.036(4)
C25 0.051(4) 0.087(6) 0.058(4) 0.004(4) -0.021(3) -0.032(4)
C26 0.039(4) 0.065(5) 0.047(4) -0.002(3) -0.009(3) -0.020(3)
C27 0.044(4) 0.067(5) 0.048(4) -0.001(3) -0.017(3) -0.012(3)
C28 0.042(4) 0.052(4) 0.048(4) 0.007(3) -0.018(3) -0.009(3)
C29 0.060(4) 0.055(5) 0.049(4) 0.000(3) -0.010(3) -0.011(3)
C30 0.086(5) 0.043(4) 0.068(5) 0.007(4) -0.020(4) -0.024(4)
C31 0.068(5) 0.069(5) 0.059(4) 0.016(4) -0.015(4) -0.024(4)
C32 0.071(5) 0.083(6) 0.047(4) -0.004(4) -0.014(3) -0.032(4)
C33 0.053(4) 0.069(5) 0.051(4) 0.005(3) -0.013(3) -0.026(4)
O4 0.063(3) 0.074(3) 0.059(3) 0.005(2) -0.014(2) -0.042(3)
C34 0.062(5) 0.067(5) 0.068(4) -0.007(4) -0.002(3) -0.041(4)
C35 0.094(6) 0.086(6) 0.095(6) 0.008(5) -0.007(5) -0.054(5)
C36 0.157(9) 0.112(8) 0.079(6) 0.034(6) -0.036(6) -0.085(7)
C37 0.183(11) 0.101(8) 0.073(6) -0.001(5) 0.010(6) -0.059(7)
C41 0.033(3) 0.065(4) 0.048(4) -0.009(3) -0.004(3) -0.019(3)
C42 0.058(4) 0.063(5) 0.057(4) -0.008(4) 0.004(3) -0.019(4)
C43 0.056(5) 0.064(5) 0.077(5) -0.018(4) 0.011(4) -0.009(4)
C44 0.069(5) 0.060(5) 0.092(6) -0.021(5) 0.021(4) -0.002(4)
C45 0.064(5) 0.080(6) 0.069(5) -0.019(4) 0.017(4) -0.023(4)
C46 0.039(4) 0.064(5) 0.053(4) -0.016(3) -0.001(3) -0.018(3)
C47 0.048(4) 0.090(6) 0.043(4) -0.012(4) 0.000(3) -0.032(4)
C48 0.036(4) 0.077(5) 0.048(4) 0.000(4) -0.003(3) -0.021(3)
C49 0.062(5) 0.078(6) 0.050(4) 0.000(4) 0.002(3) -0.031(4)
C50 0.075(5) 0.074(6) 0.078(5) -0.005(4) 0.007(4) -0.030(4)
C51 0.061(5) 0.095(7) 0.077(6) 0.011(5) 0.006(4) -0.023(5)
C52 0.070(5) 0.125(8) 0.053(5) 0.020(5) -0.001(4) -0.035(5)
C53 0.067(5) 0.102(6) 0.045(4) 0.003(4) -0.002(3) -0.038(4)
O5 0.105(4) 0.055(3) 0.095(4) -0.001(3) 0.022(3) 0.004(3)
C54 0.120(8) 0.072(6) 0.075(6) 0.005(5) 0.023(5) 0.002(5)
C55 0.188(12) 0.097(8) 0.101(8) 0.020(7) 0.025(7) 0.013(8)
C56 0.100(8) 0.099(8) 0.130(8) 0.045(7) -0.001(6) -0.034(6)
C57A 0.17(2) 0.083(15) 0.093(15) 0.007(11) 0.022(14) -0.065(15)
C57B 0.19(2) 0.114(18) 0.116(17) -0.008(13) -0.039(15) -0.029(16)
C61 0.032(3) 0.045(4) 0.043(3) -0.007(3) -0.005(2) -0.020(3)
C62 0.037(3) 0.042(4) 0.045(3) -0.009(3) -0.002(3) -0.015(3)
C63 0.041(4) 0.054(4) 0.038(3) -0.005(3) -0.006(3) -0.024(3)
C64 0.055(4) 0.055(4) 0.045(4) -0.010(3) 0.016(3) -0.021(3)
C65 0.054(4) 0.046(4) 0.062(4) -0.014(3) 0.007(3) -0.009(3)
C66 0.050(4) 0.044(4) 0.044(3) -0.006(3) -0.001(3) -0.019(3)
C67 0.057(4) 0.049(4) 0.054(4) -0.002(3) -0.004(3) -0.017(3)
C68 0.070(5) 0.042(4) 0.042(3) -0.003(3) -0.002(3) -0.026(3)
C69 0.068(5) 0.065(5) 0.068(5) 0.007(4) -0.005(4) -0.031(4)
C70 0.085(6) 0.087(6) 0.081(5) 0.008(5) 0.003(4) -0.055(5)
C71 0.102(7) 0.067(6) 0.063(5) 0.009(4) -0.002(4) -0.045(5)
C72 0.097(6) 0.058(5) 0.058(4) 0.009(4) -0.012(4) -0.021(4)
C73 0.073(5) 0.056(5) 0.054(4) 0.003(4) -0.006(3) -0.023(4)
O6 0.045(2) 0.049(3) 0.043(2) -0.002(2) 0.0033(18) -0.018(2)
C74 0.045(4) 0.048(4) 0.054(4) -0.001(3) -0.003(3) -0.013(3)
C75 0.077(5) 0.059(5) 0.070(5) 0.009(4) 0.008(4) -0.021(4)
C76 0.133(8) 0.087(7) 0.088(6) -0.007(5) 0.010(6) -0.054(6)
C77 0.146(10) 0.132(10) 0.115(8) 0.008(7) 0.004(7) -0.072(8)

loop_
_atom_type_symbol
_atom_type_description
_atom_type_scat_dispersion_real
_atom_type_scat_dispersion_imag
_atom_type_scat_source
C C 0.0033 0.0016 'International Tables Vol C Tables 4.2.6.8 and 6.1.1.4'
H H 0.0000 0.0000 'International Tables Vol C Tables 4.2.6.8 and 6.1.1.4'
N N 0.0061 0.0033 'International Tables Vol C Tables 4.2.6.8 and 6.1.1.4'
O O 0.0106 0.0060 'International Tables Vol C Tables 4.2.6.8 and 6.1.1.4'
S S 0.1246 0.1234 'International Tables Vol C Tables 4.2.6.8 and 6.1.1.4'
Pd Pd -0.9988 1.0072 'International Tables Vol C Tables 4.2.6.8 and 6.1.1.4'

loop_
_geom_angle_atom_site_label_1
_geom_angle_atom_site_label_2
_geom_angle_atom_site_label_3
_geom_angle
_geom_angle_site_symmetry_1
_geom_angle_site_symmetry_3
_geom_angle_publ_flag
Pd2 S1 Pd1 93.93(5) . . ?
Pd2 S1 Pd4 112.59(6) . . ?
Pd1 S1 Pd4 115.54(6) . . ?
Pd2 S1 Pd3 119.55(6) . . ?
Pd1 S1 Pd3 123.35(6) . . ?
Pd4 S1 Pd3 93.34(5) . . ?
C1 Pd1 N1 81.0(2) . . ?
C1 Pd1 O1 177.15(19) . . ?
N1 Pd1 O1 101.32(17) . . ?
C1 Pd1 S1 97.37(17) . . ?
N1 Pd1 S1 172.32(14) . . ?
O1 Pd1 S1 80.50(10) . . ?
C21 Pd2 N2 81.5(2) . . ?
C21 Pd2 O1 173.4(2) . . ?
N2 Pd2 O1 101.47(16) . . ?
C21 Pd2 S1 97.22(16) . . ?
N2 Pd2 S1 172.80(15) . . ?
O1 Pd2 S1 80.57(10) . . ?
C41 Pd3 N3 81.1(2) . . ?
C41 Pd3 O2 177.7(2) . . ?
N3 Pd3 O2 101.0(2) . . ?
C41 Pd3 S1 97.43(17) . . ?
N3 Pd3 S1 178.36(17) . . ?
O2 Pd3 S1 80.42(11) . . ?
C61 Pd4 N4 81.4(2) . . ?
C61 Pd4 O2 175.9(2) . . ?
N4 Pd4 O2 99.66(18) . . ?
C61 Pd4 S1 98.50(17) . . ?
N4 Pd4 S1 177.63(13) . . ?
O2 Pd4 S1 80.59(13) . . ?
Pd2 O1 Pd1 104.33(16) . . ?
Pd4 O2 Pd3 105.16(18) . . ?
C7 N1 C8 120.9(5) . . ?
C7 N1 Pd1 111.9(4) . . ?
C8 N1 Pd1 127.0(4) . . ?
C27 N2 C28 119.8(5) . . ?
C27 N2 Pd2 112.5(4) . . ?
C28 N2 Pd2 126.8(3) . . ?
C47 N3 C48 121.9(6) . . ?
C47 N3 Pd3 112.1(5) . . ?
C48 N3 Pd3 126.0(4) . . ?
C67 N4 C68 118.8(5) . . ?
C67 N4 Pd4 112.8(4) . . ?
C68 N4 Pd4 128.3(4) . . ?
C2 C1 C6 118.2(5) . . ?
C2 C1 Pd1 129.4(4) . . ?
C6 C1 Pd1 112.3(4) . . ?
C1 C2 C3 119.9(5) . . ?
O3 C3 C4 114.1(5) . . ?
O3 C3 C2 124.3(6) . . ?
C4 C3 C2 121.6(6) . . ?
C5 C4 C3 119.1(6) . . ?
C4 C5 C6 120.5(6) . . ?
C5 C6 C1 120.4(6) . . ?
C5 C6 C7 124.0(6) . . ?
C1 C6 C7 115.6(5) . . ?
N1 C7 C6 118.8(5) . . ?
C13 C8 C9 119.4(6) . . ?
C13 C8 N1 119.0(6) . . ?
C9 C8 N1 121.6(6) . . ?
C8 C9 C10 119.4(7) . . ?
C11 C10 C9 122.0(7) . . ?
C10 C11 C12 117.3(7) . . ?
C10 C11 C16 121.1(8) . . ?
C12 C11 C16 121.6(9) . . ?
C11 C12 C13 122.1(8) . . ?
C8 C13 C12 119.8(7) . . ?
C3 O3 C14 119.2(6) . . ?
C15A C14 C15B 135(2) . . ?
C15A C14 O3 108.4(16) . . ?
C15B C14 O3 116(2) . . ?
C17 C16 C11 113.5(7) . . ?
C22 C21 C26 117.4(5) . . ?
C22 C21 Pd2 130.6(4) . . ?
C26 C21 Pd2 112.0(4) . . ?
C21 C22 C23 121.7(5) . . ?
O4 C23 C24 123.5(5) . . ?
O4 C23 C22 115.6(5) . . ?
C24 C23 C22 120.9(5) . . ?
C25 C24 C23 118.7(5) . . ?
C24 C25 C26 121.4(5) . . ?
C25 C26 C21 120.0(5) . . ?
C25 C26 C27 124.2(5) . . ?
C21 C26 C27 115.8(5) . . ?
N2 C27 C26 118.1(5) . . ?
C33 C28 C29 118.1(6) . . ?
C33 C28 N2 121.9(6) . . ?
C29 C28 N2 119.9(6) . . ?
C30 C29 C28 120.2(6) . . ?
C29 C30 C31 121.5(7) . . ?
C32 C31 C30 117.7(6) . . ?
C32 C31 C36 121.2(7) . . ?
C30 C31 C36 121.0(7) . . ?
C31 C32 C33 120.4(7) . . ?
C28 C33 C32 122.0(7) . . ?
C23 O4 C34 118.2(4) . . ?
O4 C34 C35 107.4(5) . . ?
C37 C36 C31 117.4(7) . . ?
C42 C41 C46 117.4(6) . . ?
C42 C41 Pd3 129.0(5) . . ?
C46 C41 Pd3 113.6(5) . . ?
C41 C42 C43 121.2(6) . . ?
O5 C43 C44 116.3(7) . . ?
O5 C43 C42 123.8(6) . . ?
C44 C43 C42 119.8(7) . . ?
C45 C44 C43 120.1(7) . . ?
C44 C45 C46 120.3(7) . . ?
C45 C46 C41 121.2(6) . . ?
C45 C46 C47 124.9(6) . . ?
C41 C46 C47 113.5(6) . . ?
N3 C47 C46 118.9(6) . . ?
C49 C48 C53 118.2(7) . . ?
C49 C48 N3 118.7(6) . . ?
C53 C48 N3 123.1(7) . . ?
C48 C49 C50 121.0(7) . . ?
C51 C50 C49 121.5(8) . . ?
C52 C51 C50 116.8(8) . . ?
C52 C51 C56 121.9(8) . . ?
C50 C51 C56 121.3(9) . . ?
C51 C52 C53 123.4(7) . . ?
C48 C53 C52 119.1(8) . . ?
C43 O5 C54 117.7(6) . . ?
O5 C54 C55 106.4(7) . . ?
C51 C56 C57A 108.6(10) . . ?
C51 C56 C57B 108.5(11) . . ?
C57A C56 C57B 132.2(15) . . ?
C62 C61 C66 117.2(5) . . ?
C62 C61 Pd4 129.8(4) . . ?
C66 C61 Pd4 112.9(4) . . ?
C61 C62 C63 120.4(6) . . ?
O6 C63 C64 115.3(5) . . ?
O6 C63 C62 123.3(6) . . ?
C64 C63 C62 121.3(5) . . ?
C63 C64 C65 119.2(6) . . ?
C64 C65 C66 120.2(6) . . ?
C65 C66 C61 121.6(5) . . ?
C65 C66 C67 123.4(6) . . ?
C61 C66 C67 114.7(5) . . ?
N4 C67 C66 117.7(6) . . ?
C69 C68 C73 119.2(6) . . ?
C69 C68 N4 118.4(6) . . ?
C73 C68 N4 122.3(6) . . ?
C68 C69 C70 118.8(7) . . ?
C71 C70 C69 123.0(7) . . ?
C72 C71 C70 116.9(7) . . ?
C72 C71 C76 119.7(8) . . ?
C70 C71 C76 123.3(8) . . ?
C71 C72 C73 122.2(7) . . ?
C68 C73 C72 119.7(7) . . ?
C63 O6 C74 117.7(4) . . ?
O6 C74 C75 107.9(5) . . ?
C77 C76 C71 112.2(8) . . ?

loop_
_geom_bond_atom_site_label_1
_geom_bond_atom_site_label_2
_geom_bond_distance
_geom_bond_site_symmetry_2
_geom_bond_publ_flag
S1 Pd2 2.2881(14) . ?
S1 Pd1 2.2889(14) . ?
S1 Pd4 2.2915(16) . ?
S1 Pd3 2.2946(14) . ?
Pd1 C1 1.981(6) . ?
Pd1 N1 2.094(4) . ?
Pd1 O1 2.119(3) . ?
Pd2 C21 1.980(5) . ?
Pd2 N2 2.080(4) . ?
Pd2 O1 2.117(4) . ?
Pd3 C41 1.959(7) . ?
Pd3 N3 2.071(5) . ?
Pd3 O2 2.103(5) . ?
Pd4 C61 1.961(5) . ?
Pd4 N4 2.077(5) . ?
Pd4 O2 2.098(4) . ?
N1 C7 1.276(7) . ?
N1 C8 1.428(7) . ?
N2 C27 1.291(7) . ?
N2 C28 1.425(7) . ?
N3 C47 1.277(8) . ?
N3 C48 1.423(8) . ?
N4 C67 1.282(7) . ?
N4 C68 1.414(7) . ?
C1 C2 1.382(8) . ?
C1 C6 1.410(7) . ?
C2 C3 1.384(8) . ?
C3 O3 1.362(7) . ?
C3 C4 1.376(9) . ?
C4 C5 1.365(9) . ?
C5 C6 1.387(8) . ?
C6 C7 1.421(8) . ?
C8 C13 1.368(9) . ?
C8 C9 1.377(8) . ?
C9 C10 1.394(10) . ?
C10 C11 1.358(11) . ?
C11 C12 1.376(10) . ?
C11 C16 1.520(10) . ?
C12 C13 1.380(9) . ?
O3 C14 1.448(12) . ?
C14 C15A 1.28(3) . ?
C14 C15B 1.44(2) . ?
C16 C17 1.485(11) . ?
C21 C22 1.371(7) . ?
C21 C26 1.419(7) . ?
C22 C23 1.388(7) . ?
C23 O4 1.363(7) . ?
C23 C24 1.374(8) . ?
C24 C25 1.369(8) . ?
C25 C26 1.389(8) . ?
C26 C27 1.420(8) . ?
C28 C33 1.367(8) . ?
C28 C29 1.383(9) . ?
C29 C30 1.378(8) . ?
C30 C31 1.386(10) . ?
C31 C32 1.376(9) . ?
C31 C36 1.555(9) . ?
C32 C33 1.377(8) . ?
O4 C34 1.432(7) . ?
C34 C35 1.496(9) . ?
C36 C37 1.411(11) . ?
C41 C42 1.391(8) . ?
C41 C46 1.407(8) . ?
C42 C43 1.399(10) . ?
C43 O5 1.366(8) . ?
C43 C44 1.397(10) . ?
C44 C45 1.352(10) . ?
C45 C46 1.403(10) . ?
C46 C47 1.437(9) . ?
C48 C49 1.366(9) . ?
C48 C53 1.380(8) . ?
C49 C50 1.385(9) . ?
C50 C51 1.368(10) . ?
C51 C52 1.351(11) . ?
C51 C56 1.545(11) . ?
C52 C53 1.387(11) . ?
O5 C54 1.417(9) . ?
C54 C55 1.495(11) . ?
C56 C57A 1.55(2) . ?
C56 C57B 1.56(2) . ?
C61 C62 1.388(7) . ?
C61 C66 1.416(8) . ?
C62 C63 1.402(8) . ?
C63 O6 1.370(6) . ?
C63 C64 1.376(8) . ?
C64 C65 1.378(8) . ?
C65 C66 1.383(8) . ?
C66 C67 1.441(8) . ?
C68 C69 1.376(8) . ?
C68 C73 1.381(9) . ?
C69 C70 1.384(9) . ?
C70 C71 1.373(11) . ?
C71 C72 1.356(10) . ?
C71 C76 1.541(10) . ?
C72 C73 1.387(9) . ?
O6 C74 1.428(7) . ?
C74 C75 1.495(8) . ?
C76 C77 1.446(12) . ?
